data_4310899
loop_
_publ_author_name
'Kaushik Ghosh'
'Aura A. Eroy-Reveles'
'Belem Avila'
'Theodore R. Holman'
'Marilyn M. Olmstead'
'Pradip K. Mascharak'

_publ_section_title
;
 Reactions of NO with Mn(II) and Mn(III) Centers Coordinated to
 Carboxamido Nitrogen: Synthesis of a Manganese Nitrosyl with Photolabile
 NO
;
_journal_name_full 'Inorganic Chemistry'
_journal_page_first 2988
_journal_page_last 2997
_journal_paper_doi 10.1021/ic030331n
_journal_volume 43
_journal_year 2004
_chemical_formula_sum 'C20 H21 Cl2 Mn N5 O'
_chemical_formula_weight 473.26
_chemical_name_common (PaPy3H)MnCl2
_chemical_name_systematic
;
  ?
;
_space_group_IT_number 14
_symmetry_cell_setting monoclinic
_symmetry_space_group_name_Hall '-P 2yn'
_symmetry_space_group_name_H-M 'P 1 21/n 1'
_atom_sites_solution_hydrogens geom
_atom_sites_solution_primary direct
_atom_sites_solution_secondary difmap
_audit_creation_method SHELXL-97
_cell_angle_alpha 90.00
_cell_angle_beta 111.107(3)
_cell_angle_gamma 90.00
_cell_formula_units_Z 4
_cell_length_a 13.029(2)
_cell_length_b 9.2820(17)
_cell_length_c 18.002(3)
_cell_measurement_reflns_used 668
_cell_measurement_temperature 90(2)
_cell_measurement_theta_max 20.0
_cell_measurement_theta_min 2.7
_cell_volume 2031.0(6)
_computing_cell_refinement 'SMART 5.054 (Bruker, 2002)'
_computing_data_collection 'SMART 5.054 (Bruker, 2002)'
_computing_data_reduction 'SAINT 6.35 (Bruker, 2002)'
_computing_molecular_graphics 'SHELXTL 5.1 (Sheldrick, 1994)'
_computing_publication_material 'SHELXL-97 (Sheldrick, 1997)'
_computing_structure_refinement 'SHELXL-97 (Sheldrick, 1997)'
_computing_structure_solution 'SHELXS-97 (Sheldrick, 1990)'
_diffrn_ambient_temperature 90(2)
_diffrn_detector_area_resol_mean 8.3
_diffrn_measured_fraction_theta_full 0.995
_diffrn_measured_fraction_theta_max 0.995
_diffrn_measurement_device_type 'Bruker SMART 1000'
_diffrn_measurement_method \w
_diffrn_radiation_monochromator graphite
_diffrn_radiation_source 'normal-focus sealed tube'
_diffrn_radiation_type MoK\a
_diffrn_radiation_wavelength 0.71073
_diffrn_reflns_av_R_equivalents 0.0265
_diffrn_reflns_av_sigmaI/netI 0.0291
_diffrn_reflns_limit_h_max 17
_diffrn_reflns_limit_h_min -14
_diffrn_reflns_limit_k_max 12
_diffrn_reflns_limit_k_min -12
_diffrn_reflns_limit_l_max 23
_diffrn_reflns_limit_l_min -23
_diffrn_reflns_number 15385
_diffrn_reflns_theta_full 28.28
_diffrn_reflns_theta_max 28.28
_diffrn_reflns_theta_min 1.68
_diffrn_standards_number 0
_exptl_absorpt_coefficient_mu 0.935
_exptl_absorpt_correction_T_max 0.8136
_exptl_absorpt_correction_T_min 0.7603
_exptl_absorpt_correction_type multi-scan
_exptl_absorpt_process_details 'SADABS 2.05 (Sheldrick, 2002)'
_exptl_crystal_colour yellow
_exptl_crystal_density_diffrn 1.548
_exptl_crystal_density_method 'not measured'
_exptl_crystal_description block
_exptl_crystal_F_000 972
_exptl_crystal_size_max 0.31
_exptl_crystal_size_mid 0.27
_exptl_crystal_size_min 0.23
_refine_diff_density_max 0.395
_refine_diff_density_min -0.282
_refine_diff_density_rms 0.060
_refine_ls_extinction_method none
_refine_ls_goodness_of_fit_ref 1.021
_refine_ls_hydrogen_treatment mixed
_refine_ls_matrix_type full
_refine_ls_number_parameters 266
_refine_ls_number_reflns 5012
_refine_ls_number_restraints 0
_refine_ls_restrained_S_all 1.021
_refine_ls_R_factor_all 0.0388
_refine_ls_R_factor_gt 0.0286
_refine_ls_shift/su_max 0.001
_refine_ls_shift/su_mean 0.000
_refine_ls_structure_factor_coef Fsqd
_refine_ls_weighting_details 'calc w=1/[\s^2^(Fo^2^)+(0.0316P)^2^+1.1212P] where P=(Fo^2^+2Fc^2^)/3'
_refine_ls_weighting_scheme calc
_refine_ls_wR_factor_gt 0.0689
_refine_ls_wR_factor_ref 0.0742
_reflns_number_gt 4151
_reflns_number_total 5012
_reflns_threshold_expression I>2\s(I)
_cod_data_source_file ic030331n_1.cif
_cod_data_source_block mn1465
_cod_original_sg_symbol_H-M 'P 21/n'
_cod_database_code 4310899

loop_
_symmetry_equiv_pos_as_xyz
'x, y, z'
'-x+1/2, y+1/2, -z+1/2'
'-x, -y, -z'
'x-1/2, -y-1/2, z-1/2'

loop_
_atom_site_label
_atom_site_type_symbol
_atom_site_fract_x
_atom_site_fract_y
_atom_site_fract_z
_atom_site_U_iso_or_equiv
_atom_site_adp_type
_atom_site_occupancy
_atom_site_symmetry_multiplicity
_atom_site_calc_flag
_atom_site_refinement_flags
_atom_site_disorder_assembly
_atom_site_disorder_group
Mn1 Mn 0.296852(18) 0.75372(2) 0.561757(13) 0.01287(7) Uani 1 1 d . . .
Cl1 Cl 0.18832(3) 0.96194(4) 0.54274(2) 0.02262(10) Uani 1 1 d . . .
Cl2 Cl 0.38957(3) 0.73362(4) 0.70321(2) 0.01821(9) Uani 1 1 d . . .
N1 N 0.23612(10) 0.69394(14) 0.42302(7) 0.0125(2) Uani 1 1 d . . .
N2 N 0.26748(11) 0.76315(14) 0.25498(8) 0.0140(3) Uani 1 1 d . . .
H2 H 0.2695(15) 0.679(2) 0.2383(11) 0.020(5) Uiso 1 1 d . . .
N3 N 0.42943(11) 0.66357(14) 0.20630(8) 0.0171(3) Uani 1 1 d . . .
N4 N 0.44520(10) 0.74644(14) 0.52817(8) 0.0146(3) Uani 1 1 d . . .
N5 N 0.20189(10) 0.55071(14) 0.54617(7) 0.0129(3) Uani 1 1 d . . .
O1 O 0.34777(9) 0.98298(12) 0.27915(7) 0.0169(2) Uani 1 1 d . . .
C1 C 0.21924(12) 0.82518(16) 0.37307(9) 0.0133(3) Uani 1 1 d . . .
H1A H 0.2898 0.8784 0.3898 0.016 Uiso 1 1 calc R . .
H1B H 0.1655 0.8873 0.3852 0.016 Uiso 1 1 calc R . .
C2 C 0.17916(12) 0.80552(17) 0.28258(9) 0.0145(3) Uani 1 1 d . . .
H2B H 0.1209 0.7310 0.2665 0.017 Uiso 1 1 calc R . .
H2C H 0.1464 0.8970 0.2564 0.017 Uiso 1 1 calc R . .
C3 C 0.34811(12) 0.85557(17) 0.25904(9) 0.0140(3) Uani 1 1 d . . .
C4 C 0.44317(12) 0.79448(17) 0.24039(9) 0.0146(3) Uani 1 1 d . . .
C5 C 0.51478(13) 0.60933(18) 0.19050(10) 0.0204(3) Uani 1 1 d . . .
H5A H 0.5061 0.5181 0.1650 0.024 Uiso 1 1 calc R . .
C6 C 0.61533(13) 0.67953(18) 0.20945(10) 0.0196(3) Uani 1 1 d . . .
H6A H 0.6737 0.6370 0.1973 0.023 Uiso 1 1 calc R . .
C7 C 0.62855(13) 0.81299(18) 0.24654(10) 0.0191(3) Uani 1 1 d . . .
H7A H 0.6968 0.8625 0.2612 0.023 Uiso 1 1 calc R . .
C8 C 0.54060(13) 0.87302(18) 0.26186(9) 0.0170(3) Uani 1 1 d . . .
H8A H 0.5467 0.9650 0.2863 0.020 Uiso 1 1 calc R . .
C9 C 0.32692(12) 0.60134(16) 0.41971(9) 0.0134(3) Uani 1 1 d . . .
H9A H 0.3167 0.5807 0.3635 0.016 Uiso 1 1 calc R . .
H9B H 0.3265 0.5087 0.4468 0.016 Uiso 1 1 calc R . .
C10 C 0.43556(12) 0.67707(16) 0.45998(9) 0.0133(3) Uani 1 1 d . . .
C11 C 0.51979(13) 0.67512(17) 0.42996(9) 0.0162(3) Uani 1 1 d . . .
H11A H 0.5113 0.6241 0.3824 0.019 Uiso 1 1 calc R . .
C12 C 0.61668(13) 0.74882(17) 0.47044(10) 0.0177(3) Uani 1 1 d . . .
H12A H 0.6746 0.7512 0.4501 0.021 Uiso 1 1 calc R . .
C13 C 0.62764(13) 0.81883(18) 0.54098(10) 0.0191(3) Uani 1 1 d . . .
H13A H 0.6936 0.8686 0.5702 0.023 Uiso 1 1 calc R . .
C14 C 0.54083(13) 0.81497(18) 0.56816(10) 0.0182(3) Uani 1 1 d . . .
H14A H 0.5488 0.8622 0.6167 0.022 Uiso 1 1 calc R . .
C15 C 0.20332(12) 0.46646(17) 0.60749(9) 0.0157(3) Uani 1 1 d . . .
H15A H 0.2484 0.4943 0.6599 0.019 Uiso 1 1 calc R . .
C16 C 0.14229(12) 0.34157(17) 0.59759(9) 0.0165(3) Uani 1 1 d . . .
H16A H 0.1448 0.2853 0.6423 0.020 Uiso 1 1 calc R . .
C17 C 0.07711(13) 0.29983(17) 0.52086(10) 0.0165(3) Uani 1 1 d . . .
H17A H 0.0341 0.2145 0.5120 0.020 Uiso 1 1 calc R . .
C18 C 0.07620(12) 0.38518(17) 0.45767(9) 0.0155(3) Uani 1 1 d . . .
H18A H 0.0332 0.3580 0.4047 0.019 Uiso 1 1 calc R . .
C19 C 0.13825(12) 0.51077(16) 0.47186(9) 0.0134(3) Uani 1 1 d . . .
C20 C 0.13379(12) 0.61095(17) 0.40469(9) 0.0147(3) Uani 1 1 d . . .
H20A H 0.1209 0.5539 0.3557 0.018 Uiso 1 1 calc R . .
H20B H 0.0713 0.6783 0.3945 0.018 Uiso 1 1 calc R . .

loop_
_atom_site_aniso_label
_atom_site_aniso_U_11
_atom_site_aniso_U_22
_atom_site_aniso_U_33
_atom_site_aniso_U_23
_atom_site_aniso_U_13
_atom_site_aniso_U_12
Mn1 0.01301(12) 0.01349(12) 0.01273(12) -0.00135(8) 0.00539(9) -0.00097(8)
Cl1 0.0298(2) 0.01732(19) 0.0245(2) 0.00196(15) 0.01428(17) 0.00701(15)
Cl2 0.01555(18) 0.0243(2) 0.01378(18) -0.00146(14) 0.00409(14) -0.00280(14)
N1 0.0112(6) 0.0135(6) 0.0125(6) 0.0005(5) 0.0039(5) -0.0005(5)
N2 0.0156(6) 0.0126(6) 0.0148(6) -0.0012(5) 0.0066(5) 0.0000(5)
N3 0.0176(7) 0.0160(7) 0.0188(7) 0.0015(5) 0.0081(5) 0.0006(5)
N4 0.0139(6) 0.0163(6) 0.0130(6) 0.0005(5) 0.0042(5) -0.0003(5)
N5 0.0120(6) 0.0138(6) 0.0128(6) 0.0000(5) 0.0045(5) 0.0004(5)
O1 0.0190(6) 0.0138(5) 0.0190(6) -0.0006(4) 0.0081(4) -0.0012(4)
C1 0.0137(7) 0.0112(7) 0.0155(7) 0.0006(5) 0.0058(6) 0.0014(5)
C2 0.0129(7) 0.0156(7) 0.0150(7) 0.0018(6) 0.0052(6) 0.0012(6)
C3 0.0141(7) 0.0160(7) 0.0105(7) 0.0030(5) 0.0028(5) 0.0003(6)
C4 0.0158(7) 0.0154(7) 0.0130(7) 0.0033(6) 0.0056(6) 0.0015(6)
C5 0.0225(8) 0.0174(8) 0.0238(8) 0.0007(6) 0.0112(7) 0.0021(6)
C6 0.0179(8) 0.0221(8) 0.0195(8) 0.0065(6) 0.0077(6) 0.0059(6)
C7 0.0136(7) 0.0238(8) 0.0189(8) 0.0063(6) 0.0046(6) -0.0007(6)
C8 0.0176(8) 0.0182(8) 0.0140(7) 0.0027(6) 0.0043(6) -0.0003(6)
C9 0.0145(7) 0.0117(7) 0.0142(7) 0.0000(6) 0.0055(6) 0.0007(5)
C10 0.0139(7) 0.0115(7) 0.0133(7) 0.0026(5) 0.0033(6) 0.0013(5)
C11 0.0174(8) 0.0164(8) 0.0150(7) 0.0029(6) 0.0061(6) 0.0037(6)
C12 0.0147(7) 0.0182(8) 0.0220(8) 0.0048(6) 0.0088(6) 0.0028(6)
C13 0.0136(7) 0.0182(8) 0.0227(8) 0.0016(6) 0.0033(6) -0.0018(6)
C14 0.0173(8) 0.0179(8) 0.0186(8) -0.0026(6) 0.0054(6) -0.0016(6)
C15 0.0150(7) 0.0178(8) 0.0151(7) 0.0013(6) 0.0064(6) 0.0020(6)
C16 0.0159(7) 0.0170(8) 0.0177(8) 0.0043(6) 0.0074(6) 0.0026(6)
C17 0.0146(7) 0.0141(7) 0.0230(8) -0.0001(6) 0.0095(6) 0.0002(6)
C18 0.0136(7) 0.0167(7) 0.0166(7) -0.0029(6) 0.0062(6) -0.0004(6)
C19 0.0118(7) 0.0154(7) 0.0139(7) 0.0004(6) 0.0058(6) 0.0010(5)
C20 0.0125(7) 0.0176(7) 0.0134(7) 0.0011(6) 0.0037(6) -0.0022(6)

loop_
_atom_type_symbol
_atom_type_description
_atom_type_scat_dispersion_real
_atom_type_scat_dispersion_imag
_atom_type_scat_source
C C 0.0033 0.0016 'International Tables Vol C Tables 4.2.6.8 and 6.1.1.4'
H H 0.0000 0.0000 'International Tables Vol C Tables 4.2.6.8 and 6.1.1.4'
N N 0.0061 0.0033 'International Tables Vol C Tables 4.2.6.8 and 6.1.1.4'
O O 0.0106 0.0060 'International Tables Vol C Tables 4.2.6.8 and 6.1.1.4'
Cl Cl 0.1484 0.1585 'International Tables Vol C Tables 4.2.6.8 and 6.1.1.4'
Mn Mn 0.3368 0.7283 'International Tables Vol C Tables 4.2.6.8 and 6.1.1.4'

loop_
_geom_angle_atom_site_label_1
_geom_angle_atom_site_label_2
_geom_angle_atom_site_label_3
_geom_angle
_geom_angle_site_symmetry_1
_geom_angle_site_symmetry_3
_geom_angle_publ_flag
N5 Mn1 N4 116.10(5) . . ?
N5 Mn1 Cl1 113.73(4) . . ?
N4 Mn1 Cl1 121.50(4) . . ?
N5 Mn1 N1 73.23(4) . . ?
N4 Mn1 N1 72.72(5) . . ?
Cl1 Mn1 N1 94.77(3) . . ?
N5 Mn1 Cl2 96.49(3) . . ?
N4 Mn1 Cl2 97.55(4) . . ?
Cl1 Mn1 Cl2 105.394(17) . . ?
N1 Mn1 Cl2 159.75(3) . . ?
C20 N1 C9 111.09(12) . . ?
C20 N1 C1 111.70(11) . . ?
C9 N1 C1 113.49(12) . . ?
C20 N1 Mn1 106.71(9) . . ?
C9 N1 Mn1 101.98(8) . . ?
C1 N1 Mn1 111.27(9) . . ?
C3 N2 C2 120.51(13) . . ?
C3 N2 H2 119.4(13) . . ?
C2 N2 H2 120.1(13) . . ?
C5 N3 C4 116.87(14) . . ?
C10 N4 C14 118.30(13) . . ?
C10 N4 Mn1 117.11(10) . . ?
C14 N4 Mn1 124.41(11) . . ?
C15 N5 C19 118.41(13) . . ?
C15 N5 Mn1 123.19(10) . . ?
C19 N5 Mn1 118.39(10) . . ?
N1 C1 C2 117.80(12) . . ?
N1 C1 H1A 107.9 . . ?
C2 C1 H1A 107.9 . . ?
N1 C1 H1B 107.9 . . ?
C2 C1 H1B 107.9 . . ?
H1A C1 H1B 107.2 . . ?
N2 C2 C1 112.63(12) . . ?
N2 C2 H2B 109.1 . . ?
C1 C2 H2B 109.1 . . ?
N2 C2 H2C 109.1 . . ?
C1 C2 H2C 109.1 . . ?
H2B C2 H2C 107.8 . . ?
O1 C3 N2 122.92(14) . . ?
O1 C3 C4 121.00(14) . . ?
N2 C3 C4 116.04(14) . . ?
N3 C4 C8 123.94(14) . . ?
N3 C4 C3 117.21(13) . . ?
C8 C4 C3 118.80(14) . . ?
N3 C5 C6 123.48(16) . . ?
N3 C5 H5A 118.3 . . ?
C6 C5 H5A 118.3 . . ?
C7 C6 C5 118.60(15) . . ?
C7 C6 H6A 120.7 . . ?
C5 C6 H6A 120.7 . . ?
C8 C7 C6 119.03(15) . . ?
C8 C7 H7A 120.5 . . ?
C6 C7 H7A 120.5 . . ?
C7 C8 C4 118.03(15) . . ?
C7 C8 H8A 121.0 . . ?
C4 C8 H8A 121.0 . . ?
N1 C9 C10 109.55(12) . . ?
N1 C9 H9A 109.8 . . ?
C10 C9 H9A 109.8 . . ?
N1 C9 H9B 109.8 . . ?
C10 C9 H9B 109.8 . . ?
H9A C9 H9B 108.2 . . ?
N4 C10 C11 122.17(14) . . ?
N4 C10 C9 114.96(13) . . ?
C11 C10 C9 122.87(14) . . ?
C10 C11 C12 119.09(15) . . ?
C10 C11 H11A 120.5 . . ?
C12 C11 H11A 120.5 . . ?
C13 C12 C11 119.04(15) . . ?
C13 C12 H12A 120.5 . . ?
C11 C12 H12A 120.5 . . ?
C14 C13 C12 118.90(15) . . ?
C14 C13 H13A 120.5 . . ?
C12 C13 H13A 120.5 . . ?
N4 C14 C13 122.48(15) . . ?
N4 C14 H14A 118.8 . . ?
C13 C14 H14A 118.8 . . ?
N5 C15 C16 122.97(14) . . ?
N5 C15 H15A 118.5 . . ?
C16 C15 H15A 118.5 . . ?
C15 C16 C17 118.64(15) . . ?
C15 C16 H16A 120.7 . . ?
C17 C16 H16A 120.7 . . ?
C18 C17 C16 118.60(15) . . ?
C18 C17 H17A 120.7 . . ?
C16 C17 H17A 120.7 . . ?
C17 C18 C19 119.85(14) . . ?
C17 C18 H18A 120.1 . . ?
C19 C18 H18A 120.1 . . ?
N5 C19 C18 121.52(14) . . ?
N5 C19 C20 117.27(13) . . ?
C18 C19 C20 121.18(14) . . ?
N1 C20 C19 111.87(12) . . ?
N1 C20 H20A 109.2 . . ?
C19 C20 H20A 109.2 . . ?
N1 C20 H20B 109.2 . . ?
C19 C20 H20B 109.2 . . ?
H20A C20 H20B 107.9 . . ?

loop_
_geom_bond_atom_site_label_1
_geom_bond_atom_site_label_2
_geom_bond_distance
_geom_bond_site_symmetry_2
_geom_bond_publ_flag
Mn1 N5 2.2159(13) . ?
Mn1 N4 2.2244(13) . ?
Mn1 Cl1 2.3459(6) . ?
Mn1 N1 2.3975(13) . ?
Mn1 Cl2 2.4006(6) . ?
N1 C20 1.4707(19) . ?
N1 C9 1.4808(19) . ?
N1 C1 1.4828(19) . ?
N2 C3 1.338(2) . ?
N2 C2 1.4620(19) . ?
N2 H2 0.84(2) . ?
N3 C5 1.341(2) . ?
N3 C4 1.344(2) . ?
N4 C10 1.3514(19) . ?
N4 C14 1.353(2) . ?
N5 C15 1.3474(19) . ?
N5 C19 1.3475(19) . ?
O1 C3 1.2373(19) . ?
C1 C2 1.532(2) . ?
C1 H1A 0.9900 . ?
C1 H1B 0.9900 . ?
C2 H2B 0.9900 . ?
C2 H2C 0.9900 . ?
C3 C4 1.506(2) . ?
C4 C8 1.392(2) . ?
C5 C6 1.391(2) . ?
C5 H5A 0.9500 . ?
C6 C7 1.388(2) . ?
C6 H6A 0.9500 . ?
C7 C8 1.388(2) . ?
C7 H7A 0.9500 . ?
C8 H8A 0.9500 . ?
C9 C10 1.511(2) . ?
C9 H9A 0.9900 . ?
C9 H9B 0.9900 . ?
C10 C11 1.387(2) . ?
C11 C12 1.389(2) . ?
C11 H11A 0.9500 . ?
C12 C13 1.387(2) . ?
C12 H12A 0.9500 . ?
C13 C14 1.385(2) . ?
C13 H13A 0.9500 . ?
C14 H14A 0.9500 . ?
C15 C16 1.381(2) . ?
C15 H15A 0.9500 . ?
C16 C17 1.391(2) . ?
C16 H16A 0.9500 . ?
C17 C18 1.383(2) . ?
C17 H17A 0.9500 . ?
C18 C19 1.389(2) . ?
C18 H18A 0.9500 . ?
C19 C20 1.510(2) . ?
C20 H20A 0.9900 . ?
C20 H20B 0.9900 . ?

loop_
_geom_hbond_atom_site_label_D
_geom_hbond_atom_site_label_H
_geom_hbond_atom_site_label_A
_geom_hbond_distance_DH
_geom_hbond_distance_HA
_geom_hbond_distance_DA
_geom_hbond_angle_DHA
_geom_hbond_site_symmetry_A
N2 H2 O1 0.84(2) 2.32(2) 2.9548(18) 132.2(16) 2_545
